data_7125829
loop_
_publ_author_name
'Anker, Mathew D.'
'Schwamm, Ryan J.'
'Coles, Martyn P.'

_publ_section_title
;
 Synthesis and reactivity of a terminal aluminium-imide bond.
;
_journal_issue 15
_journal_name_full 'Chemical communications (Cambridge, England)'
_journal_page_first 2288
_journal_page_last 2291
_journal_paper_doi 10.1039/c9cc09214e
_journal_volume 56
_journal_year 2020
_chemical_formula_moiety 'C74 H114 Al2 K2 N6 O2 Si4, 2(C6 H14)'
_chemical_formula_sum 'C86 H142 Al2 K2 N6 O2 Si4'
_chemical_formula_weight 1536.58
_space_group_IT_number 13
_space_group_name_Hall '-P 2yac'
_space_group_name_H-M_alt 'P 1 2/n 1'
_symmetry_cell_setting monoclinic
_symmetry_Int_Tables_number 13
_symmetry_space_group_name_Hall '-P 2yac'
_symmetry_space_group_name_H-M 'P 1 2/n 1'
_atom_sites_solution_hydrogens geom
_audit_conform_dict_location ftp://ftp.iucr.org/pub/cif_core.dic
_audit_conform_dict_name cif_core.dic
_audit_conform_dict_version 2.4.3
_audit_creation_date 2018-07-06T11:05:48-00:00
_audit_creation_method 'WinGX routine CIF_UPDATE'
_audit_update_record
;
2019-11-25 deposited with the CCDC.	2020-01-20 downloaded from the CCDC.
;
_cell_angle_alpha 90
_cell_angle_beta 105.7014(9)
_cell_angle_gamma 90
_cell_formula_units_Z 2
_cell_length_a 13.00568(11)
_cell_length_b 19.41913(17)
_cell_length_c 19.00129(17)
_cell_measurement_reflns_used 18864
_cell_measurement_temperature 119.94(16)
_cell_measurement_theta_max 73.481
_cell_measurement_theta_min 4.336
_cell_measurement_wavelength 1.54184
_cell_volume 4619.87(7)
_computing_cell_refinement 'CrysAlisPro 1.171.38.46 (Rigaku OD, 2015)'
_computing_data_collection 'CrysAlisPro 1.171.38.46 (Rigaku OD, 2015)'
_computing_data_reduction 'CrysAlisPro 1.171.38.46 (Rigaku OD, 2015)'
_computing_molecular_graphics 'Ortep for Windows (Farrugia, 2012)'
_computing_publication_material 'WinGX publication routines (Farrugia, 2012)'
_computing_structure_refinement 'SHELXL-2014/6 (Sheldrick, 2014)'
_diffrn_ambient_temperature 119.94(16)
_diffrn_detector 'CCD plate'
_diffrn_detector_area_resol_mean 8.0856
_diffrn_measured_fraction_theta_full 0.9994
_diffrn_measured_fraction_theta_max 0.9994
_diffrn_measurement_device 'four-circle diffractometer'
_diffrn_measurement_device_type 'SuperNova, Dual, Cu at zero, EosS2'
_diffrn_measurement_method '\w scans'
_diffrn_orient_matrix_type 'CrysAlisPro convention (1999,Acta A55,543-557)'
_diffrn_orient_matrix_UB_11 -0.0292281
_diffrn_orient_matrix_UB_12 0.0560635
_diffrn_orient_matrix_UB_13 -0.0594548
_diffrn_orient_matrix_UB_21 -0.0340919
_diffrn_orient_matrix_UB_22 0.048267
_diffrn_orient_matrix_UB_23 0.0540355
_diffrn_orient_matrix_UB_31 0.1145043
_diffrn_orient_matrix_UB_32 0.0286254
_diffrn_orient_matrix_UB_33 0.0253995
_diffrn_radiation_monochromator mirror
_diffrn_radiation_probe x-ray
_diffrn_radiation_type 'Cu K\a'
_diffrn_radiation_wavelength 1.54184
_diffrn_reflns_av_R_equivalents 0.0279
_diffrn_reflns_av_unetI/netI 0.0416
_diffrn_reflns_Laue_measured_fraction_full 1
_diffrn_reflns_Laue_measured_fraction_max 1
_diffrn_reflns_limit_h_max 15
_diffrn_reflns_limit_h_min -12
_diffrn_reflns_limit_k_max 23
_diffrn_reflns_limit_k_min -22
_diffrn_reflns_limit_l_max 22
_diffrn_reflns_limit_l_min -22
_diffrn_reflns_number 35415
_diffrn_reflns_point_group_measured_fraction_full 1
_diffrn_reflns_point_group_measured_fraction_max 1
_diffrn_reflns_theta_full 68.1328
_diffrn_reflns_theta_max 68.2507
_diffrn_reflns_theta_min 3.6993
_diffrn_source 'micro-focus sealed X-ray tube'
_exptl_absorpt_coefficient_mu 1.931
_exptl_absorpt_correction_T_max 1
_exptl_absorpt_correction_T_min 0.573
_exptl_absorpt_correction_type gaussian
_exptl_absorpt_process_details
;
        CrysAlisPro 1.171.38.46 (Rigaku Oxford Diffraction, 2015)
Numerical absorption correction based on gaussian integration over
                        a multifaceted crystal model
        Empirical absorption correction using spherical harmonics,
 implemented in SCALE3 ABSPACK scaling algorithm.
;
_exptl_crystal_colour colourless
_exptl_crystal_density_diffrn 1.105
_exptl_crystal_density_method 'not measured'
_exptl_crystal_description block
_exptl_crystal_F_000 1672
_exptl_crystal_size_max 0.201
_exptl_crystal_size_mid 0.158
_exptl_crystal_size_min 0.089
_refine_diff_density_max 0.314
_refine_diff_density_min -0.226
_refine_diff_density_rms 0.037
_refine_ls_extinction_method none
_refine_ls_goodness_of_fit_ref 1.026
_refine_ls_hydrogen_treatment constr
_refine_ls_matrix_type full
_refine_ls_number_constraints 0
_refine_ls_number_parameters 477
_refine_ls_number_reflns 8467
_refine_ls_number_restraints 0
_refine_ls_restrained_S_all 1.026
_refine_ls_R_factor_all 0.034
_refine_ls_R_factor_gt 0.0306
_refine_ls_shift/su_max 0.001
_refine_ls_shift/su_mean 0
_refine_ls_structure_factor_coef Fsqd
_refine_ls_weighting_details 'w=1/[\s^2^(Fo^2^)+(0.0395P)^2^+1.4261P] where P=(Fo^2^+2Fc^2^)/3'
_refine_ls_weighting_scheme calc
_refine_ls_wR_factor_gt 0.0792
_refine_ls_wR_factor_ref 0.0815
_reflns_number_gt 7718
_reflns_number_total 8467
_reflns_threshold_expression 'I > 2\s(I)'
_cod_data_source_file c9cc09214e2.cif
_cod_data_source_block Compound-1
_cod_depositor_comments 'Adding full bibliography for 7125829--7125830.cif.'
_cod_original_sg_symbol_H-M 'P 2/n '
_cod_database_code 7125829

loop_
_symmetry_equiv_pos_as_xyz
'x, y, z'
'-x+1/2, y, -z+1/2'
'-x, -y, -z'
'x-1/2, -y, z-1/2'

loop_
_atom_site_label
_atom_site_type_symbol
_atom_site_fract_x
_atom_site_fract_y
_atom_site_fract_z
_atom_site_U_iso_or_equiv
_atom_site_adp_type
_atom_site_occupancy
_atom_site_calc_flag
K K 0.41592(2) 0.32233(2) 0.29708(2) 0.02977(8) Uani 1 d
Si1 Si 0.60754(3) 0.20975(2) 0.57689(2) 0.02297(8) Uani 1 d
Si2 Si 0.47103(3) 0.29075(2) 0.65324(2) 0.02587(9) Uani 1 d
Al Al 0.39282(3) 0.28107(2) 0.48801(2) 0.01852(8) Uani 1 d
O O 0.56520(7) 0.23731(6) 0.64502(5) 0.0312(2) Uani 1 d
N1 N 0.52789(8) 0.24793(5) 0.49750(6) 0.0205(2) Uani 1 d
N2 N 0.36494(8) 0.28014(6) 0.57685(6) 0.0211(2) Uani 1 d
N3 N 0.31705(8) 0.31198(6) 0.40504(6) 0.0228(2) Uani 1 d
C1 C 0.56763(9) 0.24674(7) 0.43382(7) 0.0222(3) Uani 1 d
C2 C 0.63645(10) 0.29978(8) 0.42260(8) 0.0274(3) Uani 1 d
C3 C 0.67371(11) 0.29774(9) 0.36022(9) 0.0369(3) Uani 1 d
H3 H 0.7206 0.3329 0.3529 0.044 Uiso 1 calc
C4 C 0.64409(12) 0.24594(10) 0.30902(8) 0.0401(4) Uani 1 d
H4 H 0.67 0.2457 0.2668 0.048 Uiso 1 calc
C5 C 0.57670(12) 0.19453(9) 0.31938(8) 0.0340(3) Uani 1 d
H5 H 0.5561 0.1591 0.2839 0.041 Uiso 1 calc
C6 C 0.53793(10) 0.19361(7) 0.38140(7) 0.0256(3) Uani 1 d
C7 C 0.66721(11) 0.36014(8) 0.47463(8) 0.0334(3) Uani 1 d
H7 H 0.6521 0.3469 0.5217 0.04 Uiso 1 calc
C8 C 0.78654(13) 0.37799(10) 0.49151(11) 0.0504(4) Uani 1 d
H8A H 0.8291 0.3361 0.5056 0.076 Uiso 1 calc
H8B H 0.8051 0.4113 0.5317 0.076 Uiso 1 calc
H8C H 0.8015 0.398 0.448 0.076 Uiso 1 calc
C9 C 0.59800(15) 0.42271(9) 0.44422(11) 0.0468(4) Uani 1 d
H9A H 0.6072 0.4347 0.3962 0.07 Uiso 1 calc
H9B H 0.6196 0.4618 0.4776 0.07 Uiso 1 calc
H9C H 0.5228 0.4118 0.4393 0.07 Uiso 1 calc
C10 C 0.46351(11) 0.13531(7) 0.38839(8) 0.0294(3) Uani 1 d
H10 H 0.4468 0.1402 0.4365 0.035 Uiso 1 calc
C11 C 0.51563(15) 0.06475(8) 0.38672(10) 0.0445(4) Uani 1 d
H11A H 0.5255 0.0567 0.3381 0.067 Uiso 1 calc
H11B H 0.4695 0.0288 0.3978 0.067 Uiso 1 calc
H11C H 0.5852 0.0636 0.4233 0.067 Uiso 1 calc
C12 C 0.35819(12) 0.13925(9) 0.32787(9) 0.0370(3) Uani 1 d
H12A H 0.3242 0.184 0.3301 0.056 Uiso 1 calc
H12B H 0.3104 0.1023 0.3347 0.056 Uiso 1 calc
H12C H 0.3726 0.134 0.2801 0.056 Uiso 1 calc
C13 C 0.75159(11) 0.23166(9) 0.59533(9) 0.0360(3) Uani 1 d
H13A H 0.762 0.2806 0.6076 0.054 Uiso 1 calc
H13B H 0.7757 0.222 0.5517 0.054 Uiso 1 calc
H13C H 0.793 0.2039 0.6363 0.054 Uiso 1 calc
C14 C 0.59943(12) 0.11418(8) 0.57645(8) 0.0335(3) Uani 1 d
H14A H 0.6285 0.0968 0.6263 0.05 Uiso 1 calc
H14B H 0.6408 0.0955 0.5448 0.05 Uiso 1 calc
H14C H 0.5247 0.0999 0.5581 0.05 Uiso 1 calc
C15 C 0.53018(14) 0.37882(9) 0.65593(10) 0.0442(4) Uani 1 d
H15A H 0.5963 0.3812 0.6957 0.066 Uiso 1 calc
H15B H 0.4793 0.413 0.6642 0.066 Uiso 1 calc
H15C H 0.546 0.3883 0.6093 0.066 Uiso 1 calc
C16 C 0.43743(13) 0.27038(10) 0.73935(8) 0.0403(4) Uani 1 d
H16A H 0.4152 0.2221 0.7387 0.061 Uiso 1 calc
H16B H 0.379 0.3002 0.7443 0.061 Uiso 1 calc
H16C H 0.5002 0.278 0.7808 0.061 Uiso 1 calc
C17 C 0.25885(10) 0.26307(7) 0.58114(6) 0.0208(2) Uani 1 d
C18 C 0.18082(11) 0.31501(7) 0.57362(7) 0.0238(3) Uani 1 d
C19 C 0.07753(11) 0.29644(8) 0.57404(8) 0.0289(3) Uani 1 d
H19 H 0.0245 0.3312 0.5686 0.035 Uiso 1 calc
C20 C 0.05047(11) 0.22869(8) 0.58220(8) 0.0311(3) Uani 1 d
H20 H -0.0206 0.217 0.5819 0.037 Uiso 1 calc
C21 C 0.12714(11) 0.17813(7) 0.59075(8) 0.0288(3) Uani 1 d
H21 H 0.1086 0.1317 0.597 0.035 Uiso 1 calc
C22 C 0.23172(10) 0.19400(7) 0.59038(7) 0.0239(3) Uani 1 d
C23 C 0.20797(12) 0.39039(7) 0.56817(8) 0.0294(3) Uani 1 d
H23 H 0.2686 0.3932 0.5453 0.035 Uiso 1 calc
C24 C 0.24555(13) 0.42119(8) 0.64499(9) 0.0389(3) Uani 1 d
H24A H 0.1869 0.4198 0.6683 0.058 Uiso 1 calc
H24B H 0.2677 0.469 0.6417 0.058 Uiso 1 calc
H24C H 0.3061 0.3945 0.6742 0.058 Uiso 1 calc
C25 C 0.11564(14) 0.43297(8) 0.52171(9) 0.0400(4) Uani 1 d
H25A H 0.0866 0.4102 0.4745 0.06 Uiso 1 calc
H25B H 0.1415 0.4789 0.5138 0.06 Uiso 1 calc
H25C H 0.0596 0.4371 0.5471 0.06 Uiso 1 calc
C26 C 0.31083(11) 0.13518(7) 0.59671(8) 0.0282(3) Uani 1 d
H26 H 0.3836 0.1556 0.6041 0.034 Uiso 1 calc
C27 C 0.31365(15) 0.08806(9) 0.66184(10) 0.0451(4) Uani 1 d
H27A H 0.328 0.1156 0.7067 0.068 Uiso 1 calc
H27B H 0.3702 0.0536 0.6665 0.068 Uiso 1 calc
H27C H 0.2446 0.0648 0.6541 0.068 Uiso 1 calc
C28 C 0.28541(12) 0.09305(8) 0.52613(9) 0.0358(3) Uani 1 d
H28A H 0.214 0.0729 0.5173 0.054 Uiso 1 calc
H28B H 0.3383 0.0562 0.5307 0.054 Uiso 1 calc
H28C H 0.2877 0.1231 0.4851 0.054 Uiso 1 calc
C29 C 0.21772(10) 0.33955(7) 0.37770(6) 0.0219(3) Uani 1 d
C30 C 0.20317(11) 0.40947(7) 0.35239(7) 0.0255(3) Uani 1 d
C31 C 0.10137(12) 0.43718(7) 0.32473(7) 0.0295(3) Uani 1 d
H31 H 0.0951 0.4835 0.3079 0.035 Uiso 1 calc
C32 C 0.00878(11) 0.40005(8) 0.32070(7) 0.0299(3) Uani 1 d
C33 C 0.02142(11) 0.33202(8) 0.34447(7) 0.0269(3) Uani 1 d
H33 H -0.0406 0.3056 0.3428 0.032 Uiso 1 calc
C34 C 0.12116(10) 0.30090(7) 0.37059(7) 0.0233(3) Uani 1 d
C35 C 0.29838(12) 0.45620(7) 0.36185(9) 0.0343(3) Uani 1 d
H35A H 0.3363 0.4447 0.3253 0.051 Uiso 1 calc
H35B H 0.3465 0.4501 0.411 0.051 Uiso 1 calc
H35C H 0.2743 0.5042 0.3554 0.051 Uiso 1 calc
C36 C -0.10050(13) 0.43253(10) 0.29455(9) 0.0429(4) Uani 1 d
H36A H -0.1244 0.4475 0.3368 0.064 Uiso 1 calc
H36B H -0.1511 0.3988 0.2662 0.064 Uiso 1 calc
H36C H -0.0969 0.4724 0.2637 0.064 Uiso 1 calc
C37 C 0.12597(11) 0.22675(7) 0.39383(8) 0.0279(3) Uani 1 d
H37A H 0.1518 0.2239 0.4472 0.042 Uiso 1 calc
H37B H 0.1748 0.2016 0.3718 0.042 Uiso 1 calc
H37C H 0.0545 0.2064 0.3776 0.042 Uiso 1 calc
C38 C -0.16880(15) 0.12082(12) 0.44236(10) 0.0562(5) Uani 1 d
H38A H -0.1903 0.0819 0.468 0.084 Uiso 1 calc
H38B H -0.229 0.1527 0.4261 0.084 Uiso 1 calc
H38C H -0.1086 0.1448 0.4755 0.084 Uiso 1 calc
C39 C -0.13583(13) 0.09466(9) 0.37682(9) 0.0397(4) Uani 1 d
H39A H -0.1178 0.1345 0.3498 0.048 Uiso 1 calc
H39B H -0.197 0.0704 0.3438 0.048 Uiso 1 calc
C40 C -0.04084(12) 0.04617(9) 0.39694(8) 0.0375(3) Uani 1 d
H40A H 0.0197 0.0703 0.4308 0.045 Uiso 1 calc
H40B H -0.0595 0.0062 0.4234 0.045 Uiso 1 calc
C41 C -0.00494(14) 0.02009(9) 0.33271(9) 0.0426(4) Uani 1 d
H41A H 0.0164 0.0601 0.3076 0.051 Uiso 1 calc
H41B H -0.0666 -0.0021 0.2978 0.051 Uiso 1 calc
C42 C 0.08663(14) -0.03060(10) 0.35115(10) 0.0462(4) Uani 1 d
H42A H 0.0656 -0.0708 0.3761 0.055 Uiso 1 calc
H42B H 0.1487 -0.0086 0.3858 0.055 Uiso 1 calc
C43 C 0.12045(16) -0.05571(12) 0.28533(11) 0.0580(5) Uani 1 d
H43A H 0.0611 -0.0805 0.2523 0.087 Uiso 1 calc
H43B H 0.1819 -0.0866 0.3015 0.087 Uiso 1 calc
H43C H 0.1403 -0.0162 0.2597 0.087 Uiso 1 calc

loop_
_atom_site_aniso_label
_atom_site_aniso_U_11
_atom_site_aniso_U_22
_atom_site_aniso_U_33
_atom_site_aniso_U_23
_atom_site_aniso_U_13
_atom_site_aniso_U_12
K 0.02876(15) 0.03909(17) 0.02414(15) 0.00645(12) 0.01177(11) 0.00489(12)
Si1 0.01736(16) 0.02856(19) 0.02269(17) 0.00269(13) 0.00489(13) 0.00103(13)
Si2 0.02335(17) 0.0344(2) 0.02001(17) -0.00406(14) 0.00614(13) -0.00253(14)
Al 0.01720(17) 0.02050(18) 0.01885(17) 0.00052(13) 0.00659(13) 0.00018(13)
O 0.0242(5) 0.0471(6) 0.0210(5) 0.0009(4) 0.0039(4) 0.0052(4)
N1 0.0175(5) 0.0241(5) 0.0206(5) 0.0005(4) 0.0068(4) -0.0006(4)
N2 0.0193(5) 0.0255(5) 0.0201(5) -0.0007(4) 0.0078(4) -0.0013(4)
N3 0.0213(5) 0.0264(6) 0.0216(5) 0.0010(4) 0.0075(4) 0.0034(4)
C1 0.0170(5) 0.0273(7) 0.0233(6) 0.0034(5) 0.0070(5) 0.0041(5)
C2 0.0196(6) 0.0334(7) 0.0299(7) 0.0066(6) 0.0078(5) 0.0004(5)
C3 0.0238(7) 0.0513(9) 0.0388(8) 0.0128(7) 0.0141(6) -0.0001(6)
C4 0.0314(7) 0.0645(11) 0.0301(7) 0.0073(7) 0.0180(6) 0.0113(7)
C5 0.0310(7) 0.0450(9) 0.0275(7) -0.0037(6) 0.0104(6) 0.0109(6)
C6 0.0228(6) 0.0290(7) 0.0251(6) 0.0015(5) 0.0067(5) 0.0067(5)
C7 0.0282(7) 0.0336(8) 0.0377(8) 0.0044(6) 0.0078(6) -0.0090(6)
C8 0.0334(9) 0.0544(11) 0.0609(11) 0.0048(9) 0.0087(8) -0.0199(8)
C9 0.0497(10) 0.0331(9) 0.0545(10) 0.0013(7) 0.0089(8) -0.0015(7)
C10 0.0324(7) 0.0264(7) 0.0286(7) -0.0042(5) 0.0067(6) 0.0002(6)
C11 0.0527(10) 0.0278(8) 0.0473(9) -0.0048(7) 0.0039(8) 0.0060(7)
C12 0.0319(7) 0.0389(8) 0.0376(8) -0.0084(6) 0.0048(6) -0.0020(6)
C13 0.0200(6) 0.0481(9) 0.0380(8) 0.0086(7) 0.0048(6) -0.0003(6)
C14 0.0320(7) 0.0306(7) 0.0353(8) 0.0084(6) 0.0049(6) 0.0038(6)
C15 0.0417(9) 0.0422(9) 0.0476(9) -0.0141(7) 0.0101(7) -0.0145(7)
C16 0.0378(8) 0.0624(11) 0.0215(7) -0.0016(7) 0.0091(6) 0.0017(7)
C17 0.0200(6) 0.0267(6) 0.0171(6) -0.0015(5) 0.0073(5) 0.0005(5)
C18 0.0263(6) 0.0274(7) 0.0186(6) -0.0025(5) 0.0078(5) 0.0025(5)
C19 0.0231(6) 0.0356(8) 0.0294(7) -0.0047(6) 0.0093(5) 0.0073(6)
C20 0.0204(6) 0.0412(8) 0.0345(7) -0.0050(6) 0.0120(5) -0.0027(6)
C21 0.0264(7) 0.0302(7) 0.0325(7) -0.0001(6) 0.0125(6) -0.0042(5)
C22 0.0222(6) 0.0269(7) 0.0236(6) 0.0008(5) 0.0080(5) 0.0006(5)
C23 0.0345(7) 0.0250(7) 0.0313(7) -0.0029(5) 0.0135(6) 0.0044(6)
C24 0.0432(8) 0.0308(8) 0.0397(8) -0.0088(6) 0.0062(7) 0.0036(7)
C25 0.0556(10) 0.0285(8) 0.0345(8) -0.0001(6) 0.0098(7) 0.0107(7)
C26 0.0234(6) 0.0252(7) 0.0366(7) 0.0046(6) 0.0090(5) 0.0016(5)
C27 0.0516(10) 0.0394(9) 0.0446(9) 0.0148(7) 0.0138(8) 0.0120(7)
C28 0.0346(7) 0.0306(8) 0.0428(8) -0.0006(6) 0.0117(6) 0.0083(6)
C29 0.0245(6) 0.0262(6) 0.0160(6) -0.0016(5) 0.0072(5) 0.0041(5)
C30 0.0292(7) 0.0258(7) 0.0221(6) -0.0010(5) 0.0081(5) 0.0029(5)
C31 0.0374(7) 0.0273(7) 0.0247(6) 0.0016(5) 0.0100(6) 0.0110(6)
C32 0.0274(7) 0.0403(8) 0.0223(6) -0.0021(6) 0.0070(5) 0.0119(6)
C33 0.0225(6) 0.0377(8) 0.0217(6) -0.0025(5) 0.0081(5) 0.0024(5)
C34 0.0240(6) 0.0290(7) 0.0179(6) -0.0013(5) 0.0073(5) 0.0026(5)
C35 0.0374(8) 0.0248(7) 0.0419(8) -0.0006(6) 0.0128(6) 0.0001(6)
C36 0.0328(8) 0.0539(10) 0.0409(9) -0.0001(7) 0.0080(7) 0.0202(7)
C37 0.0260(6) 0.0301(7) 0.0280(7) 0.0008(5) 0.0080(5) -0.0018(5)
C38 0.0453(10) 0.0739(14) 0.0449(10) -0.0108(9) 0.0047(8) 0.0128(9)
C39 0.0374(8) 0.0421(9) 0.0377(8) 0.0009(7) 0.0071(7) -0.0015(7)
C40 0.0354(8) 0.0413(9) 0.0328(8) 0.0024(6) 0.0044(6) -0.0032(7)
C41 0.0436(9) 0.0480(10) 0.0350(8) 0.0062(7) 0.0084(7) 0.0065(7)
C42 0.0430(9) 0.0548(11) 0.0402(9) 0.0116(8) 0.0103(7) 0.0083(8)
C43 0.0513(11) 0.0733(14) 0.0494(11) 0.0110(10) 0.0138(9) 0.0244(10)

loop_
_atom_type_symbol
_atom_type_description
_atom_type_scat_dispersion_real
_atom_type_scat_dispersion_imag
_atom_type_scat_source
C C 0.0181 0.0091 'International Tables Vol C Tables 4.2.6.8 and 6.1.1.4'
H H 0 0 'International Tables Vol C Tables 4.2.6.8 and 6.1.1.4'
N N 0.0311 0.018 'International Tables Vol C Tables 4.2.6.8 and 6.1.1.4'
O O 0.0492 0.0322 'International Tables Vol C Tables 4.2.6.8 and 6.1.1.4'
Al Al 0.213 0.2455 'International Tables Vol C Tables 4.2.6.8 and 6.1.1.4'
Si Si 0.2541 0.3302 'International Tables Vol C Tables 4.2.6.8 and 6.1.1.4'
K K 0.3868 1.0657 'International Tables Vol C Tables 4.2.6.8 and 6.1.1.4'

loop_
_exptl_crystal_face_index_h
_exptl_crystal_face_index_k
_exptl_crystal_face_index_l
_exptl_crystal_face_perp_dist
6 9 -2 0.0785
-8 -3 -1 0.09
-7 4 -4 0.0969
-2 11 -5 0.0742
-1 8 9 0.0477
8 4 -1 0.1072
1 -8 -9 0.0427
-8 2 7 0.0806
-1 8 9 0.0481
-2 -7 11 0.079
0 -5 11 0.0772
0 -12 -3 0.0484
5 -11 -3 0.0632
-1 -2 -11 0.0443
-7 -5 -1 0.0855
7 3 -9 0.0733
-2 11 6 0.0493
1 11 5 0.0554
6 -4 -10 0.0439
0 -7 -10 0.0365
-4 -7 -6 0.0564
0 -10 7 0.0728
0 2 12 0.0716

loop_
_geom_angle_atom_site_label_1
_geom_angle_atom_site_label_2
_geom_angle_atom_site_label_3
_geom_angle
_geom_angle_site_symmetry_1
_geom_angle_site_symmetry_3
N3 K C33 167.81(4) . 2
N3 K C32 154.04(4) . 2
C33 K C32 26.39(4) 2 2
N3 K C34 142.22(3) . 2
C33 K C34 26.21(3) 2 2
C32 K C34 46.59(4) 2 2
N3 K C6 80.39(3) . .
C33 K C6 106.37(4) 2 .
C32 K C6 122.93(4) 2 .
C34 K C6 109.30(4) 2 .
N3 K C1 70.25(3) . .
C33 K C1 120.09(4) 2 .
C32 K C1 125.10(4) 2 .
C34 K C1 131.78(4) 2 .
C6 K C1 25.84(3) . .
N3 K C31 130.50(4) . 2
C33 K C31 44.81(4) 2 2
C32 K C31 25.59(4) 2 2
C34 K C31 52.32(4) 2 2
C6 K C31 148.48(4) . 2
C1 K C31 145.95(4) . 2
N3 K C5 105.63(4) . .
C33 K C5 80.91(4) 2 .
C32 K C5 98.74(4) 2 .
C34 K C5 86.94(4) 2 .
C6 K C5 25.48(4) . .
C1 K C5 44.90(3) . .
C31 K C5 123.77(4) 2 .
N3 K C2 86.52(3) . .
C33 K C2 105.47(4) 2 .
C32 K C2 102.15(4) 2 .
C34 K C2 126.73(4) 2 .
C6 K C2 44.98(4) . .
C1 K C2 25.61(3) . .
C31 K C2 120.48(4) 2 .
C5 K C2 51.55(4) . .
N3 K C4 121.46(4) . .
C33 K C4 68.38(4) 2 .
C32 K C4 79.12(4) 2 .
C34 K C4 84.09(4) 2 .
C6 K C4 44.21(4) . .
C1 K C4 51.72(3) . .
C31 K C4 104.65(4) 2 .
C5 K C4 24.56(4) . .
C2 K C4 43.82(4) . .
N3 K C3 111.13(4) . .
C33 K C3 80.74(4) 2 .
C32 K C3 80.91(4) 2 .
C34 K C3 102.40(4) 2 .
C6 K C3 51.27(4) . .
C1 K C3 44.20(3) . .
C31 K C3 103.46(4) 2 .
C5 K C3 43.18(4) . .
C2 K C3 24.80(4) . .
C4 K C3 24.34(4) . .
N3 K C30 118.71(3) . 2
C33 K C30 51.69(4) 2 2
C32 K C30 44.82(4) 2 2
C34 K C30 44.29(3) 2 2
C6 K C30 153.54(4) . 2
C1 K C30 169.91(3) . 2
C31 K C30 24.71(3) 2 2
C5 K C30 130.39(4) . 2
C2 K C30 145.10(3) . 2
C4 K C30 119.79(4) . 2
C3 K C30 125.72(4) . 2
O Si1 N1 107.33(5) . .
O Si1 C14 107.50(7) . .
N1 Si1 C14 113.58(6) . .
O Si1 C13 108.38(7) . .
N1 Si1 C13 113.41(6) . .
C14 Si1 C13 106.40(7) . .
O Si2 N2 106.96(5) . .
O Si2 C16 108.05(7) . .
N2 Si2 C16 113.15(6) . .
O Si2 C15 105.56(7) . .
N2 Si2 C15 111.22(7) . .
C16 Si2 C15 111.45(8) . .
N3 Al N2 130.02(5) . .
N3 Al N1 120.48(5) . .
N2 Al N1 109.35(5) . .
N3 Al K 39.51(4) . .
N2 Al K 166.69(4) . .
N1 Al K 81.20(3) . .
Si1 O Si2 134.72(6) . .
C1 N1 Si1 117.08(8) . .
C1 N1 Al 118.40(8) . .
Si1 N1 Al 124.22(6) . .
C17 N2 Si2 122.68(8) . .
C17 N2 Al 119.23(8) . .
Si2 N2 Al 117.71(6) . .
C29 N3 Al 137.07(9) . .
C29 N3 K 106.09(7) . .
Al N3 K 116.57(5) . .
C6 C1 C2 119.18(12) . .
C6 C1 N1 120.83(11) . .
C2 C1 N1 119.98(12) . .
C6 C1 K 76.66(7) . .
C2 C1 K 79.53(7) . .
N1 C1 K 113.37(7) . .
C3 C2 C1 119.01(14) . .
C3 C2 C7 118.96(13) . .
C1 C2 C7 121.98(12) . .
C3 C2 K 79.61(8) . .
C1 C2 K 74.85(7) . .
C7 C2 K 113.72(9) . .
C4 C3 C2 121.60(14) . .
C4 C3 K 77.60(9) . .
C2 C3 K 75.58(8) . .
C4 C3 H3 119.2 . .
C2 C3 H3 119.2 . .
K C3 H3 118.4 . .
C5 C4 C3 119.65(13) . .
C5 C4 K 74.82(8) . .
C3 C4 K 78.07(9) . .
C5 C4 H4 120.2 . .
C3 C4 H4 120.2 . .
K C4 H4 117.8 . .
C4 C5 C6 121.13(14) . .
C4 C5 K 80.63(9) . .
C6 C5 K 75.54(8) . .
C4 C5 H5 119.4 . .
C6 C5 H5 119.4 . .
K C5 H5 114.8 . .
C5 C6 C1 119.43(13) . .
C5 C6 C10 117.77(13) . .
C1 C6 C10 122.80(12) . .
C5 C6 K 78.98(8) . .
C1 C6 K 77.50(7) . .
C10 C6 K 112.97(8) . .
C2 C7 C9 110.09(13) . .
C2 C7 C8 112.58(14) . .
C9 C7 C8 110.95(14) . .
C2 C7 H7 107.7 . .
C9 C7 H7 107.7 . .
C8 C7 H7 107.7 . .
C7 C8 H8A 109.5 . .
C7 C8 H8B 109.5 . .
H8A C8 H8B 109.5 . .
C7 C8 H8C 109.5 . .
H8A C8 H8C 109.5 . .
H8B C8 H8C 109.5 . .
C7 C9 H9A 109.5 . .
C7 C9 H9B 109.5 . .
H9A C9 H9B 109.5 . .
C7 C9 H9C 109.5 . .
H9A C9 H9C 109.5 . .
H9B C9 H9C 109.5 . .
C6 C10 C11 111.64(12) . .
C6 C10 C12 111.00(12) . .
C11 C10 C12 109.84(12) . .
C6 C10 H10 108.1 . .
C11 C10 H10 108.1 . .
C12 C10 H10 108.1 . .
C10 C11 H11A 109.5 . .
C10 C11 H11B 109.5 . .
H11A C11 H11B 109.5 . .
C10 C11 H11C 109.5 . .
H11A C11 H11C 109.5 . .
H11B C11 H11C 109.5 . .
C10 C12 H12A 109.5 . .
C10 C12 H12B 109.5 . .
H12A C12 H12B 109.5 . .
C10 C12 H12C 109.5 . .
H12A C12 H12C 109.5 . .
H12B C12 H12C 109.5 . .
Si1 C13 H13A 109.5 . .
Si1 C13 H13B 109.5 . .
H13A C13 H13B 109.5 . .
Si1 C13 H13C 109.5 . .
H13A C13 H13C 109.5 . .
H13B C13 H13C 109.5 . .
Si1 C14 H14A 109.5 . .
Si1 C14 H14B 109.5 . .
H14A C14 H14B 109.5 . .
Si1 C14 H14C 109.5 . .
H14A C14 H14C 109.5 . .
H14B C14 H14C 109.5 . .
Si2 C15 H15A 109.5 . .
Si2 C15 H15B 109.5 . .
H15A C15 H15B 109.5 . .
Si2 C15 H15C 109.5 . .
H15A C15 H15C 109.5 . .
H15B C15 H15C 109.5 . .
Si2 C16 H16A 109.5 . .
Si2 C16 H16B 109.5 . .
H16A C16 H16B 109.5 . .
Si2 C16 H16C 109.5 . .
H16A C16 H16C 109.5 . .
H16B C16 H16C 109.5 . .
C22 C17 C18 119.70(12) . .
C22 C17 N2 120.07(11) . .
C18 C17 N2 120.20(12) . .
C19 C18 C17 118.88(13) . .
C19 C18 C23 119.55(12) . .
C17 C18 C23 121.53(12) . .
C20 C19 C18 121.50(13) . .
C20 C19 H19 119.3 . .
C18 C19 H19 119.3 . .
C21 C20 C19 119.60(13) . .
C21 C20 H20 120.2 . .
C19 C20 H20 120.2 . .
C20 C21 C22 121.13(13) . .
C20 C21 H21 119.4 . .
C22 C21 H21 119.4 . .
C21 C22 C17 119.18(12) . .
C21 C22 C26 118.22(12) . .
C17 C22 C26 122.54(11) . .
C18 C23 C25 113.65(13) . .
C18 C23 C24 109.42(12) . .
C25 C23 C24 109.75(12) . .
C18 C23 H23 107.9 . .
C25 C23 H23 107.9 . .
C24 C23 H23 107.9 . .
C23 C24 H24A 109.5 . .
C23 C24 H24B 109.5 . .
H24A C24 H24B 109.5 . .
C23 C24 H24C 109.5 . .
H24A C24 H24C 109.5 . .
H24B C24 H24C 109.5 . .
C23 C25 H25A 109.5 . .
C23 C25 H25B 109.5 . .
H25A C25 H25B 109.5 . .
C23 C25 H25C 109.5 . .
H25A C25 H25C 109.5 . .
H25B C25 H25C 109.5 . .
C22 C26 C28 110.59(11) . .
C22 C26 C27 112.37(12) . .
C28 C26 C27 109.95(13) . .
C22 C26 H26 107.9 . .
C28 C26 H26 107.9 . .
C27 C26 H26 107.9 . .
C26 C27 H27A 109.5 . .
C26 C27 H27B 109.5 . .
H27A C27 H27B 109.5 . .
C26 C27 H27C 109.5 . .
H27A C27 H27C 109.5 . .
H27B C27 H27C 109.5 . .
C26 C28 H28A 109.5 . .
C26 C28 H28B 109.5 . .
H28A C28 H28B 109.5 . .
C26 C28 H28C 109.5 . .
H28A C28 H28C 109.5 . .
H28B C28 H28C 109.5 . .
N3 C29 C30 121.60(12) . .
N3 C29 C34 122.95(12) . .
C30 C29 C34 115.44(12) . .
N3 C29 K 121.76(8) . 2
C30 C29 K 76.97(7) . 2
C34 C29 K 69.28(7) . 2
N3 C29 K 50.89(6) . .
C30 C29 K 89.39(8) . .
C34 C29 K 131.69(8) . .
K C29 K 78.00(3) 2 .
C31 C30 C29 121.14(13) . .
C31 C30 C35 118.61(13) . .
C29 C30 C35 120.01(12) . .
C31 C30 K 72.40(8) . 2
C29 C30 K 78.02(7) . 2
C35 C30 K 126.11(9) . 2
C32 C31 C30 122.81(13) . .
C32 C31 K 72.89(8) . 2
C30 C31 K 82.90(8) . 2
C32 C31 H31 118.6 . .
C30 C31 H31 118.6 . .
K C31 H31 115.9 2 .
C31 C32 C33 116.80(12) . .
C31 C32 C36 121.76(14) . .
C33 C32 C36 121.40(14) . .
C31 C32 K 81.52(8) . 2
C33 C32 K 74.75(8) . 2
C36 C32 K 115.00(9) . 2
C32 C33 C34 122.93(13) . .
C32 C33 K 78.86(8) . 2
C34 C33 K 80.84(7) . 2
C32 C33 H33 118.5 . .
C34 C33 H33 118.5 . .
K C33 H33 111.7 2 .
C33 C34 C29 120.79(13) . .
C33 C34 C37 118.72(12) . .
C29 C34 C37 120.46(12) . .
C33 C34 K 72.95(7) . 2
C29 C34 K 85.18(7) . 2
C37 C34 K 114.25(8) . 2
C30 C35 H35A 109.5 . .
C30 C35 H35B 109.5 . .
H35A C35 H35B 109.5 . .
C30 C35 H35C 109.5 . .
H35A C35 H35C 109.5 . .
H35B C35 H35C 109.5 . .
C32 C36 H36A 109.5 . .
C32 C36 H36B 109.5 . .
H36A C36 H36B 109.5 . .
C32 C36 H36C 109.5 . .
H36A C36 H36C 109.5 . .
H36B C36 H36C 109.5 . .
C34 C37 H37A 109.5 . .
C34 C37 H37B 109.5 . .
H37A C37 H37B 109.5 . .
C34 C37 H37C 109.5 . .
H37A C37 H37C 109.5 . .
H37B C37 H37C 109.5 . .
C39 C38 H38A 109.5 . .
C39 C38 H38B 109.5 . .
H38A C38 H38B 109.5 . .
C39 C38 H38C 109.5 . .
H38A C38 H38C 109.5 . .
H38B C38 H38C 109.5 . .
C38 C39 C40 113.22(14) . .
C38 C39 H39A 108.9 . .
C40 C39 H39A 108.9 . .
C38 C39 H39B 108.9 . .
C40 C39 H39B 108.9 . .
H39A C39 H39B 107.7 . .
C41 C40 C39 114.45(13) . .
C41 C40 H40A 108.6 . .
C39 C40 H40A 108.6 . .
C41 C40 H40B 108.6 . .
C39 C40 H40B 108.6 . .
H40A C40 H40B 107.6 . .
C40 C41 C42 115.37(14) . .
C40 C41 H41A 108.4 . .
C42 C41 H41A 108.4 . .
C40 C41 H41B 108.4 . .
C42 C41 H41B 108.4 . .
H41A C41 H41B 107.5 . .
C41 C42 C43 113.89(14) . .
C41 C42 H42A 108.8 . .
C43 C42 H42A 108.8 . .
C41 C42 H42B 108.8 . .
C43 C42 H42B 108.8 . .
H42A C42 H42B 107.7 . .
C42 C43 H43A 109.5 . .
C42 C43 H43B 109.5 . .
H43A C43 H43B 109.5 . .
C42 C43 H43C 109.5 . .
H43A C43 H43C 109.5 . .
H43B C43 H43C 109.5 . .

loop_
_geom_bond_atom_site_label_1
_geom_bond_atom_site_label_2
_geom_bond_distance
_geom_bond_site_symmetry_2
K N3 2.7074(11) .
K C33 3.0198(13) 2
K C32 3.0710(13) 2
K C34 3.1183(13) 2
K C6 3.1554(13) .
K C1 3.1662(13) .
K C31 3.1782(14) 2
K C5 3.1986(15) .
K C2 3.2255(14) .
K C4 3.2701(15) .
K C3 3.2759(15) .
K C30 3.3086(13) 2
Si1 O 1.6282(10) .
Si1 N1 1.7472(11) .
Si1 C14 1.8588(15) .
Si1 C13 1.8597(14) .
Si2 O 1.6446(10) .
Si2 N2 1.7232(11) .
Si2 C16 1.8471(15) .
Si2 C15 1.8703(17) .
Al N3 1.7251(11) .
Al N2 1.8200(11) .
Al N1 1.8333(10) .
N1 C1 1.4389(16) .
N2 C17 1.4426(15) .
N3 C29 1.3646(17) .
C1 C6 1.4134(19) .
C1 C2 1.4180(19) .
C2 C3 1.397(2) .
C2 C7 1.516(2) .
C3 C4 1.380(2) .
C3 H3 0.95 .
C4 C5 1.377(2) .
C4 H4 0.95 .
C5 C6 1.4016(19) .
C5 H5 0.95 .
C6 C10 1.518(2) .
C7 C9 1.529(2) .
C7 C8 1.537(2) .
C7 H7 1 .
C8 H8A 0.98 .
C8 H8B 0.98 .
C8 H8C 0.98 .
C9 H9A 0.98 .
C9 H9B 0.98 .
C9 H9C 0.98 .
C10 C11 1.533(2) .
C10 C12 1.534(2) .
C10 H10 1 .
C11 H11A 0.98 .
C11 H11B 0.98 .
C11 H11C 0.98 .
C12 H12A 0.98 .
C12 H12B 0.98 .
C12 H12C 0.98 .
C13 H13A 0.98 .
C13 H13B 0.98 .
C13 H13C 0.98 .
C14 H14A 0.98 .
C14 H14B 0.98 .
C14 H14C 0.98 .
C15 H15A 0.98 .
C15 H15B 0.98 .
C15 H15C 0.98 .
C16 H16A 0.98 .
C16 H16B 0.98 .
C16 H16C 0.98 .
C17 C22 1.4099(19) .
C17 C18 1.4103(18) .
C18 C19 1.3931(19) .
C18 C23 1.5158(19) .
C19 C20 1.382(2) .
C19 H19 0.95 .
C20 C21 1.377(2) .
C20 H20 0.95 .
C21 C22 1.3965(18) .
C21 H21 0.95 .
C22 C26 1.5202(18) .
C23 C25 1.527(2) .
C23 C24 1.530(2) .
C23 H23 1 .
C24 H24A 0.98 .
C24 H24B 0.98 .
C24 H24C 0.98 .
C25 H25A 0.98 .
C25 H25B 0.98 .
C25 H25C 0.98 .
C26 C28 1.529(2) .
C26 C27 1.531(2) .
C26 H26 1 .
C27 H27A 0.98 .
C27 H27B 0.98 .
C27 H27C 0.98 .
C28 H28A 0.98 .
C28 H28B 0.98 .
C28 H28C 0.98 .
C29 C30 1.4359(18) .
C29 C34 1.4376(19) .
C29 K 3.3222(12) 2
C30 C31 1.3936(19) .
C30 C35 1.506(2) .
C30 K 3.3087(13) 2
C31 C32 1.388(2) .
C31 K 3.1782(14) 2
C31 H31 0.95 .
C32 C33 1.391(2) .
C32 C36 1.5108(19) .
C32 K 3.0711(13) 2
C33 C34 1.3950(19) .
C33 K 3.0198(13) 2
C33 H33 0.95 .
C34 C37 1.5025(19) .
C34 K 3.1183(13) 2
C35 H35A 0.98 .
C35 H35B 0.98 .
C35 H35C 0.98 .
C36 H36A 0.98 .
C36 H36B 0.98 .
C36 H36C 0.98 .
C37 H37A 0.98 .
C37 H37B 0.98 .
C37 H37C 0.98 .
C38 C39 1.511(2) .
C38 H38A 0.98 .
C38 H38B 0.98 .
C38 H38C 0.98 .
C39 C40 1.518(2) .
C39 H39A 0.99 .
C39 H39B 0.99 .
C40 C41 1.507(2) .
C40 H40A 0.99 .
C40 H40B 0.99 .
C41 C42 1.511(2) .
C41 H41A 0.99 .
C41 H41B 0.99 .
C42 C43 1.514(3) .
C42 H42A 0.99 .
C42 H42B 0.99 .
C43 H43A 0.98 .
C43 H43B 0.98 .
C43 H43C 0.98 .
